data_1511424
loop_
_publ_author_name
'Krebs, B.'

_publ_section_title
;
 Drei neue Selenoborato-closo-dodekaborate: Synthesen und
 Kristallstrukturen von Rb8 (B12 (B Se3)6), Rb4 Hg (B12 (B Se3)6) und Cs4
 Hg2 (B12 (B Se3)6)
;
_journal_name_full 'Zeitschrift fuer Anorganische und Allgemeine Chemie'
_journal_page_first 1165
_journal_page_last 1171
_journal_paper_doi 10.1002/(SICI)1521-3749(199907)625:7<1165::AID-ZAAC1165>3.0.CO;2-F
_journal_volume 625
_journal_year 1999
_chemical_formula_sum 'B18 Hg2 Rb4 Se18'
_chemical_name_systematic 'Rb4 Hg2 (B12 (B Se3)6)'
_space_group_IT_number 2
_symmetry_space_group_name_Hall '-P 1'
_symmetry_space_group_name_H-M 'P -1'
_cell_angle_alpha 99.25
_cell_angle_beta 91.16
_cell_angle_gamma 116.3
_cell_formula_units_Z 1
_cell_length_a 9.5928
_cell_length_b 10.458
_cell_length_c 11.131
_cell_volume 982.776
_citation_journal_id_ASTM ZAACAB
_cod_data_source_file boron0-1_570.cif
_cod_data_source_block B18Hg2Rb4Se18
_cod_original_cell_volume 982.7763
_cod_database_code 1511424

loop_
_symmetry_equiv_pos_as_xyz
x,y,z
-x,-y,-z

loop_
_atom_site_label
_atom_site_type_symbol
_atom_site_fract_x
_atom_site_fract_y
_atom_site_fract_z
_atom_site_occupancy
_atom_site_U_iso_or_equiv
Rb1 Rb 0.79145 0.1745 -0.00192 1 0.0
Se2 Se 0.84959 0.28473 0.69568 1 0.0
Se4 Se 0.15219 0.02605 0.61141 1 0.0
Se6 Se 0.75169 0.29379 0.3455 1 0.0
Se3 Se 0.4494 0.09531 0.82189 1 0.0
Se1 Se 0.55524 0.36762 0.6263 1 0.0
B7 B 0.7544 0.4187 0.7178 1 0.0
B8 B 0.2473 0.0878 0.7804 1 0.0
B4 B 0.3309 0.0059 0.5376 1 0.0
B3 B 0.4884 0.0418 0.6509 1 0.0
Se9 Se 0.61176 0.41567 0.13808 1 0.0
Se8 Se 0.12413 0.1244 0.90287 1 0.0
Rb2 Rb 0.1737 0.34212 0.5067 1 0.0
B2 B 0.6713 0.1245 0.5881 1 0.0
B5 B 0.418 0.0661 0.4049 1 0.0
Hg1 Hg 0.3262 0.3243 0.06804 1 0.0
B1 B 0.516 0.1676 0.5533 1 0.0
B9 B 0.5734 0.2919 0.2571 1 0.0
Se5 Se 0.35704 0.1605 0.2859 1 0.0
Se7 Se 0.87323 0.6056 0.8198 1 0.0
B6 B 0.6272 0.1368 0.4365 1 0.0
